data_7124692
loop_
_publ_author_name
'Wang, Sasa'
'Chen, Xinzheng'
'Ao, Qiaoqiao'
'Wang, Huifei'
'Zhai, Hongbin'

_publ_section_title
;
 Decarboxylative Csp(3)-Csp(3) coupling for benzylation of unstable ketone
 enolates: synthesis of p-(acylethyl)phenols.
;
_journal_issue 60
_journal_name_full 'Chemical communications (Cambridge, England)'
_journal_page_first 9454
_journal_page_last 9457
_journal_paper_doi 10.1039/c6cc03835b
_journal_volume 52
_journal_year 2016
_chemical_formula_sum 'C H N O S'
_chemical_formula_weight 75.09
_space_group_IT_number 14
_space_group_name_Hall '-P 2ybc'
_space_group_name_H-M_alt 'P 1 21/c 1'
_atom_sites_solution_hydrogens geom
_atom_sites_solution_primary direct
_atom_sites_solution_secondary difmap
_audit_creation_method SHELXL-97
_audit_update_record
;
2016-06-17 deposited with the CCDC.
2016-06-27 downloaded from the CCDC.
;
_cell_angle_alpha 90.00
_cell_angle_beta 99.130(6)
_cell_angle_gamma 90.00
_cell_formula_units_Z 26
_cell_length_a 15.924(5)
_cell_length_b 8.289(2)
_cell_length_c 15.498(6)
_cell_measurement_temperature 566(2)
_cell_volume 2019.7(11)
_computing_structure_refinement 'SHELXL-97 (Sheldrick, 1997)'
_computing_structure_solution 'SHELXS-97 (Sheldrick, 1990)'
_diffrn_ambient_temperature 566(2)
_diffrn_measured_fraction_theta_full 0.972
_diffrn_measured_fraction_theta_max 0.972
_diffrn_radiation_monochromator graphite
_diffrn_radiation_source 'fine-focus sealed tube'
_diffrn_radiation_type MoK\a
_diffrn_radiation_wavelength 0.71073
_diffrn_reflns_av_R_equivalents 0.0861
_diffrn_reflns_av_sigmaI/netI 0.0505
_diffrn_reflns_limit_h_max 18
_diffrn_reflns_limit_h_min -19
_diffrn_reflns_limit_k_max 8
_diffrn_reflns_limit_k_min -9
_diffrn_reflns_limit_l_max 17
_diffrn_reflns_limit_l_min -17
_diffrn_reflns_number 16179
_diffrn_reflns_theta_full 25.27
_diffrn_reflns_theta_max 25.27
_diffrn_reflns_theta_min 1.30
_exptl_absorpt_coefficient_mu 0.768
_exptl_crystal_density_diffrn 1.605
_exptl_crystal_density_method 'not measured'
_exptl_crystal_F_000 988
_refine_diff_density_max 0.655
_refine_diff_density_min -0.293
_refine_diff_density_rms 0.075
_refine_ls_extinction_coef 0.37(3)
_refine_ls_extinction_expression Fc^*^=kFc[1+0.001xFc^2^\l^3^/sin(2\q)]^-1/4^
_refine_ls_extinction_method SHELXL
_refine_ls_goodness_of_fit_ref 1.754
_refine_ls_hydrogen_treatment mixed
_refine_ls_matrix_type full
_refine_ls_number_parameters 245
_refine_ls_number_reflns 3567
_refine_ls_number_restraints 0
_refine_ls_restrained_S_all 1.754
_refine_ls_R_factor_all 0.0886
_refine_ls_R_factor_gt 0.0802
_refine_ls_shift/su_max 0.061
_refine_ls_shift/su_mean 0.013
_refine_ls_structure_factor_coef Fsqd
_refine_ls_weighting_details 'calc w=1/[\s^2^(Fo^2^)+(0.1000P)^2^+0.0000P] where P=(Fo^2^+2Fc^2^)/3'
_refine_ls_weighting_scheme calc
_refine_ls_wR_factor_gt 0.2216
_refine_ls_wR_factor_ref 0.2515
_reflns_number_gt 2926
_reflns_number_total 3567
_reflns_threshold_expression >2sigma(I)
_cod_data_source_file c6cc03835b2.cif
_cod_data_source_block a
_cod_database_code 7124692

loop_
_symmetry_equiv_pos_as_xyz
'x, y, z'
'-x, y+1/2, -z+1/2'
'-x, -y, -z'
'x, -y-1/2, z-1/2'

loop_
_atom_site_label
_atom_site_type_symbol
_atom_site_fract_x
_atom_site_fract_y
_atom_site_fract_z
_atom_site_U_iso_or_equiv
_atom_site_adp_type
_atom_site_occupancy
_atom_site_symmetry_multiplicity
_atom_site_calc_flag
_atom_site_refinement_flags
S1 S 0.16134(5) 0.02640(9) 0.14060(6) 0.0668(4) Uani 1 1 d .
O1 O 0.22343(13) 0.1424(3) 0.20128(15) 0.0717(7) Uani 1 1 d .
C2 C 0.07046(17) 0.1443(3) 0.10350(19) 0.0593(7) Uani 1 1 d .
O3 O 0.13914(15) -0.0947(3) 0.19753(18) 0.0858(8) Uani 1 1 d .
C4 C 0.26186(17) 0.2724(4) 0.1598(2) 0.0637(8) Uani 1 1 d .
O5 O 0.19793(16) -0.0177(3) 0.06647(19) 0.0871(8) Uani 1 1 d .
C6 C 0.34091(19) 0.5269(4) 0.0909(2) 0.0677(8) Uani 1 1 d .
N7 N 0.01545(18) 0.1311(3) 0.24613(19) 0.0728(8) Uani 1 1 d .
C8 C 0.00700(17) 0.1783(4) 0.15288(17) 0.0582(7) Uani 1 1 d .
C9 C 0.2673(2) 0.5488(4) 0.1266(2) 0.0692(9) Uani 1 1 d .
H9A H 0.2443 0.6519 0.1271 0.083 Uiso 1 1 calc R
O10 O -0.04175(19) 0.0550(4) 0.26806(19) 0.1009(10) Uani 1 1 d .
C11 C 0.0585(2) 0.2002(4) 0.0174(2) 0.0706(9) Uani 1 1 d .
H11A H 0.0994 0.1796 -0.0179 0.085 Uiso 1 1 calc R
O12 O 0.07836(19) 0.1733(4) 0.29548(17) 0.1003(9) Uani 1 1 d .
C13 C 0.22710(17) 0.4227(4) 0.1614(2) 0.0643(8) Uani 1 1 d .
H13A H 0.1778 0.4396 0.1853 0.077 Uiso 1 1 calc R
C14 C 0.33489(19) 0.2456(4) 0.1263(2) 0.0752(10) Uani 1 1 d .
H14A H 0.3584 0.1427 0.1275 0.090 Uiso 1 1 calc R
C15 C 0.3731(2) 0.3718(4) 0.0911(3) 0.0770(10) Uani 1 1 d .
H15A H 0.4220 0.3530 0.0667 0.092 Uiso 1 1 calc R
C16 C -0.0651(2) 0.2607(5) 0.1201(2) 0.0737(9) Uani 1 1 d .
H16A H -0.1072 0.2784 0.1543 0.088 Uiso 1 1 calc R
C17 C -0.0746(2) 0.3174(5) 0.0354(2) 0.0825(10) Uani 1 1 d .
H17A H -0.1226 0.3772 0.0130 0.099 Uiso 1 1 calc R
O18 O 0.4584(2) 0.8510(4) -0.0780(3) 0.1228(12) Uani 1 1 d .
C19 C 0.3843(3) 0.8613(6) -0.0707(3) 0.0931(12) Uani 1 1 d .
C20 C 0.3861(2) 0.6643(4) 0.0534(2) 0.0752(9) Uani 1 1 d .
H20A H 0.4371 0.6159 0.0365 0.090 Uiso 1 1 calc R
C21 C -0.0142(2) 0.2862(5) -0.0158(2) 0.0815(10) Uani 1 1 d .
H21A H -0.0218 0.3229 -0.0732 0.098 Uiso 1 1 calc R
C22 C 0.4183(3) 0.7867(5) 0.1211(3) 0.0998(13) Uani 1 1 d .
H22A H 0.4029 0.8947 0.1140 0.120 Uiso 1 1 calc R
C23 C 0.3364(3) 0.7283(6) -0.0299(3) 0.0942(12) Uani 1 1 d .
H23A H 0.2849 0.7781 -0.0147 0.113 Uiso 1 1 calc R
C24 C 0.3337(4) 1.0044(8) -0.1033(5) 0.148(3) Uani 1 1 d .
H24A H 0.3692 1.0796 -0.1279 0.221 Uiso 1 1 calc R
H24B H 0.3116 1.0548 -0.0558 0.221 Uiso 1 1 calc R
H24C H 0.2874 0.9720 -0.1473 0.221 Uiso 1 1 calc R
C25 C 0.3074(3) 0.6069(7) -0.1018(3) 0.1128(15) Uani 1 1 d .
H25A H 0.2765 0.5215 -0.0791 0.169 Uiso 1 1 calc R
H25B H 0.3561 0.5629 -0.1229 0.169 Uiso 1 1 calc R
H25C H 0.2712 0.6594 -0.1489 0.169 Uiso 1 1 calc R
C26 C 0.4753(4) 0.7311(7) 0.1997(4) 0.1341(19) Uani 1 1 d .
H26A H 0.4906 0.8209 0.2381 0.201 Uiso 1 1 calc R
H26B H 0.5256 0.6851 0.1830 0.201 Uiso 1 1 calc R
H26C H 0.4467 0.6511 0.2292 0.201 Uiso 1 1 calc R

loop_
_atom_site_aniso_label
_atom_site_aniso_U_11
_atom_site_aniso_U_22
_atom_site_aniso_U_33
_atom_site_aniso_U_23
_atom_site_aniso_U_13
_atom_site_aniso_U_12
S1 0.0667(6) 0.0533(6) 0.0838(7) -0.0004(3) 0.0219(4) -0.0017(3)
O1 0.0697(12) 0.0678(14) 0.0773(15) 0.0058(10) 0.0108(10) -0.0074(10)
C2 0.0664(16) 0.0523(15) 0.0621(16) -0.0027(12) 0.0194(12) -0.0094(13)
O3 0.0917(15) 0.0610(14) 0.1071(18) 0.0222(13) 0.0232(13) -0.0032(12)
C4 0.0549(14) 0.0606(18) 0.0748(19) 0.0001(14) 0.0076(12) -0.0013(13)
O5 0.0823(15) 0.0812(16) 0.1060(19) -0.0218(13) 0.0408(14) 0.0004(12)
C6 0.0613(16) 0.0627(19) 0.078(2) -0.0049(14) 0.0074(14) -0.0027(13)
N7 0.0793(17) 0.0704(17) 0.0748(18) 0.0049(13) 0.0310(15) 0.0020(14)
C8 0.0686(16) 0.0574(16) 0.0494(15) -0.0013(11) 0.0121(12) -0.0072(13)
C9 0.0624(16) 0.0578(18) 0.086(2) -0.0066(15) 0.0077(15) 0.0101(13)
O10 0.1068(19) 0.108(2) 0.098(2) 0.0223(16) 0.0462(16) -0.0131(16)
C11 0.085(2) 0.077(2) 0.0519(17) -0.0002(14) 0.0167(14) -0.0109(16)
O12 0.1048(19) 0.132(3) 0.0630(15) 0.0072(15) 0.0110(14) -0.0187(17)
C13 0.0547(14) 0.0605(17) 0.0792(19) -0.0049(14) 0.0147(13) 0.0005(13)
C14 0.0606(17) 0.0553(17) 0.112(3) -0.0013(17) 0.0198(17) 0.0071(14)
C15 0.0617(16) 0.0621(19) 0.110(3) -0.0061(17) 0.0214(17) -0.0025(15)
C16 0.0630(17) 0.083(2) 0.077(2) -0.0043(16) 0.0148(14) 0.0024(16)
C17 0.0749(19) 0.089(3) 0.078(2) 0.0055(18) -0.0049(16) 0.0077(17)
O18 0.111(2) 0.120(3) 0.148(3) 0.015(2) 0.053(2) 0.0046(19)
C19 0.103(3) 0.103(3) 0.078(2) 0.005(2) 0.028(2) -0.003(2)
C20 0.0704(17) 0.067(2) 0.089(2) 0.0034(17) 0.0148(16) -0.0086(16)
C21 0.098(2) 0.087(2) 0.0562(18) 0.0073(16) 0.0018(16) -0.015(2)
C22 0.120(3) 0.080(3) 0.096(3) 0.004(2) 0.005(2) -0.030(2)
C23 0.096(3) 0.102(3) 0.086(3) 0.006(2) 0.018(2) -0.004(2)
C24 0.155(5) 0.147(5) 0.155(6) 0.058(4) 0.069(4) 0.045(4)
C25 0.105(3) 0.140(4) 0.093(3) -0.019(3) 0.015(2) -0.009(3)
C26 0.151(4) 0.127(4) 0.107(4) 0.014(3) -0.033(3) -0.044(4)

loop_
_atom_type_symbol
_atom_type_description
_atom_type_scat_dispersion_real
_atom_type_scat_dispersion_imag
_atom_type_scat_source
C C 0.0033 0.0016 'International Tables Vol C Tables 4.2.6.8 and 6.1.1.4'
H H 0.0000 0.0000 'International Tables Vol C Tables 4.2.6.8 and 6.1.1.4'
N N 0.0061 0.0033 'International Tables Vol C Tables 4.2.6.8 and 6.1.1.4'
O O 0.0106 0.0060 'International Tables Vol C Tables 4.2.6.8 and 6.1.1.4'
S S 0.1246 0.1234 'International Tables Vol C Tables 4.2.6.8 and 6.1.1.4'

loop_
_geom_angle_atom_site_label_1
_geom_angle_atom_site_label_2
_geom_angle_atom_site_label_3
_geom_angle
O3 S1 O5 119.84(17)
O3 S1 O1 104.78(15)
O5 S1 O1 109.94(14)
O3 S1 C2 108.80(14)
O5 S1 C2 107.47(16)
O1 S1 C2 105.09(13)
C4 O1 S1 117.40(19)
C8 C2 C11 117.3(3)
C8 C2 S1 124.3(2)
C11 C2 S1 118.4(2)
C13 C4 C14 121.9(3)
C13 C4 O1 118.2(2)
C14 C4 O1 119.7(3)
C9 C6 C15 117.2(3)
C9 C6 C20 122.6(3)
C15 C6 C20 120.2(3)
O10 N7 O12 124.2(3)
O10 N7 C8 117.3(3)
O12 N7 C8 118.5(2)
C16 C8 C2 122.7(3)
C16 C8 N7 115.8(2)
C2 C8 N7 121.5(3)
C6 C9 C13 122.1(3)
C2 C11 C21 120.2(3)
C4 C13 C9 118.0(3)
C4 C14 C15 119.2(3)
C14 C15 C6 121.6(3)
C8 C16 C17 118.9(3)
C21 C17 C16 120.5(3)
O18 C19 C24 120.9(4)
O18 C19 C23 123.1(4)
C24 C19 C23 116.0(4)
C22 C20 C23 116.2(3)
C22 C20 C6 112.0(3)
C23 C20 C6 112.3(3)
C17 C21 C11 120.4(3)
C26 C22 C20 117.9(4)
C20 C23 C25 117.1(4)
C20 C23 C19 112.4(3)
C25 C23 C19 106.7(4)

loop_
_geom_bond_atom_site_label_1
_geom_bond_atom_site_label_2
_geom_bond_distance
S1 O3 1.418(2)
S1 O5 1.416(2)
S1 O1 1.579(2)
S1 C2 1.765(3)
O1 C4 1.440(4)
C2 C8 1.390(4)
C2 C11 1.397(4)
C4 C13 1.365(4)
C4 C14 1.365(4)
C6 C9 1.385(4)
C6 C15 1.384(5)
C6 C20 1.511(4)
N7 O10 1.201(3)
N7 O12 1.212(4)
N7 C8 1.483(4)
C8 C16 1.363(4)
C9 C13 1.380(5)
C11 C21 1.387(5)
C14 C15 1.367(5)
C16 C17 1.380(5)
C17 C21 1.365(5)
O18 C19 1.206(5)
C19 C24 1.477(7)
C19 C23 1.533(6)
C20 C22 1.491(6)
C20 C23 1.501(6)
C22 C26 1.472(7)
C23 C25 1.518(6)
